data_2211120
loop_
_publ_author_name
'Dai, Xu-Ya'
'Jin, Long-Fei'
'Song, Fa-Hui'
'Wu, Bai-Cheng'

_publ_section_title
;
 Ethyl 9-hydroxyfluorene-9-carboxylate: chains of centrosymmetric rings
 built from O---H&#x00B7;&#x00B7;&#x00B7;O and
 C---H&#x00B7;&#x00B7;&#x00B7;\p(arene) hydrogen bonds
;
_journal_coeditor_code LH2217
_journal_issue 11
_journal_name_full 'Acta Crystallographica Section E'
_journal_page_first o5340
_journal_page_last o5342
_journal_paper_doi 10.1107/S1600536806044850
_journal_volume 62
_journal_year 2006
_chemical_formula_iupac 'C16 H14 O3'
_chemical_formula_moiety 'C16 H14 O3'
_chemical_formula_sum 'C16 H14 O3'
_chemical_formula_weight 254.27
_chemical_name_systematic
;
Ethyl 9-hydroxyfluorene-9-carboxylate
;
_space_group_IT_number 2
_symmetry_cell_setting triclinic
_symmetry_space_group_name_Hall '-P 1'
_symmetry_space_group_name_H-M 'P -1'
_atom_sites_solution_hydrogens geom
_atom_sites_solution_primary direct
_atom_sites_solution_secondary difmap
_audit_creation_method SHELXL97
_cell_angle_alpha 73.7930(10)
_cell_angle_beta 63.2250(10)
_cell_angle_gamma 70.4980(10)
_cell_formula_units_Z 4
_cell_length_a 11.2422(10)
_cell_length_b 11.8831(10)
_cell_length_c 11.9561(10)
_cell_measurement_reflns_used 3713
_cell_measurement_temperature 292(2)
_cell_measurement_theta_max 23.97
_cell_measurement_theta_min 2.22
_cell_volume 1328.4(2)
_computing_cell_refinement 'SAINT (Bruker, 2001)'
_computing_data_collection 'SMART (Bruker, 2001)'
_computing_data_reduction SAINT
_computing_molecular_graphics 'SHELXTL (Bruker, 2001)'
_computing_publication_material SHELXTL
_computing_structure_refinement 'SHELXL97 (Sheldrick, 1997)'
_computing_structure_solution 'SHELXS97 (Sheldrick, 1997)'
_diffrn_ambient_temperature 292(2)
_diffrn_measured_fraction_theta_full 0.989
_diffrn_measured_fraction_theta_max 0.989
_diffrn_measurement_device_type 'Bruker SMART APEX CCD area-detector'
_diffrn_measurement_method '\f and \w'
_diffrn_radiation_monochromator graphite
_diffrn_radiation_source 'fine-focus sealed tube'
_diffrn_radiation_type MoK\a
_diffrn_radiation_wavelength 0.71073
_diffrn_reflns_av_R_equivalents 0.0870
_diffrn_reflns_av_sigmaI/netI 0.0718
_diffrn_reflns_limit_h_max 14
_diffrn_reflns_limit_h_min -14
_diffrn_reflns_limit_k_max 15
_diffrn_reflns_limit_k_min -15
_diffrn_reflns_limit_l_max 15
_diffrn_reflns_limit_l_min -15
_diffrn_reflns_number 14971
_diffrn_reflns_theta_full 27.00
_diffrn_reflns_theta_max 27.00
_diffrn_reflns_theta_min 1.84
_diffrn_standards_number 0
_exptl_absorpt_coefficient_mu 0.087
_exptl_absorpt_correction_T_max 0.9887
_exptl_absorpt_correction_T_min 0.9692
_exptl_absorpt_correction_type multi-scan
_exptl_absorpt_process_details '(SADABS; Sheldrick, 1996)'
_exptl_crystal_colour colourless
_exptl_crystal_density_diffrn 1.271
_exptl_crystal_density_method 'not measured'
_exptl_crystal_description block
_exptl_crystal_F_000 536
_exptl_crystal_size_max 0.36
_exptl_crystal_size_mid 0.20
_exptl_crystal_size_min 0.13
_refine_diff_density_max 0.282
_refine_diff_density_min -0.190
_refine_ls_extinction_method none
_refine_ls_goodness_of_fit_ref 0.932
_refine_ls_hydrogen_treatment mixed
_refine_ls_matrix_type full
_refine_ls_number_parameters 353
_refine_ls_number_reflns 5744
_refine_ls_number_restraints 104
_refine_ls_restrained_S_all 0.932
_refine_ls_R_factor_all 0.0843
_refine_ls_R_factor_gt 0.0520
_refine_ls_shift/su_max 0.000
_refine_ls_shift/su_mean 0.000
_refine_ls_structure_factor_coef Fsqd
_refine_ls_weighting_details 'calc w = 1/[\s^2^(Fo^2^)+(0.0688P)^2^] where P=(Fo^2^+2Fc^2^)/3'
_refine_ls_weighting_scheme calc
_refine_ls_wR_factor_gt 0.1240
_refine_ls_wR_factor_ref 0.1392
_reflns_number_gt 3430
_reflns_number_total 5744
_reflns_threshold_expression I>2\s(I)
_cod_data_source_file lh2217.cif
_cod_data_source_block I
_cod_depositor_comments
;
The following automatic conversions were performed:
'_symmetry_cell_setting' value 'Triclinic' changed to 'triclinic'
according to '/home/saulius/struct/CIF-dictionaries/cif_core.dic'
dictionary named 'cif_core.dic' version 2.4.1 from 2010-06-29.

Automatic conversion script
Id: cif_fix_enum 1527 2010-12-29 10:47:43Z saulius 

The following automatic conversions were performed:

'_symmetry_cell_setting' value 'Triclinic' changed to 'triclinic'
according to /home/saulius/struct/CIF-dictionaries/cif_core.dic
dictionary named 'cif_core.dic' version 2.4.1 from 2010-06-29.

Automatic conversion script
Id: cif_fix_values 1715 2011-07-08 13:25:40Z adriana 
;
_cod_database_code 2211120
_cod_database_fobs_code 2211120

loop_
_symmetry_equiv_pos_as_xyz
'x, y, z'
'-x, -y, -z'

loop_
_atom_site_type_symbol
_atom_site_label
_atom_site_fract_x
_atom_site_fract_y
_atom_site_fract_z
_atom_site_U_iso_or_equiv
_atom_site_adp_type
_atom_site_calc_flag
_atom_site_refinement_flags
_atom_site_occupancy
C C1 0.46151(16) 0.20384(14) 0.13782(15) 0.0469(3) Uani d U 1
C C2 0.53477(19) 0.22300(17) 0.19433(18) 0.0634(4) Uani d U 1
H H2 0.5643 0.2937 0.1701 0.076 Uiso calc R 1
C C3 0.5631(2) 0.13399(19) 0.2881(2) 0.0787(6) Uani d U 1
H H3 0.6132 0.1445 0.3270 0.094 Uiso calc R 1
C C4 0.5180(2) 0.03009(19) 0.3246(2) 0.0786(5) Uani d U 1
H H4A 0.5366 -0.0278 0.3891 0.094 Uiso calc R 1
C C5 0.4456(2) 0.00982(16) 0.26758(17) 0.0648(4) Uani d U 1
H H5 0.4162 -0.0611 0.2922 0.078 Uiso calc R 1
C C6 0.41789(17) 0.09845(14) 0.17233(15) 0.0492(3) Uani d U 1
C C7 0.34855(16) 0.10237(14) 0.09207(15) 0.0480(3) Uani d U 1
C C8 0.29094(19) 0.01920(16) 0.08636(18) 0.0628(4) Uani d U 1
H H8 0.2906 -0.0540 0.1409 0.075 Uiso calc R 1
C C9 0.2342(2) 0.04651(19) -0.0011(2) 0.0718(5) Uani d U 1
H H9 0.1948 -0.0088 -0.0056 0.086 Uiso calc R 1
C C10 0.2345(2) 0.1544(2) -0.0824(2) 0.0702(5) Uani d U 1
H H10 0.1955 0.1710 -0.1411 0.084 Uiso calc R 1
C C11 0.29216(19) 0.23846(17) -0.07788(17) 0.0594(4) Uani d U 1
H H11 0.2924 0.3114 -0.1328 0.071 Uiso calc R 1
C C12 0.34889(16) 0.21180(14) 0.00935(15) 0.0456(3) Uani d U 1
C C13 0.41729(16) 0.28742(14) 0.03403(15) 0.0458(3) Uani d U 1
C C14 0.31555(17) 0.40337(14) 0.08323(16) 0.0462(3) Uani d U 1
C C15 0.09532(19) 0.48525(17) 0.23146(19) 0.0664(5) Uani d U 1
H H15A 0.1372 0.5409 0.2384 0.080 Uiso calc R 1
H H15B 0.0343 0.4577 0.3161 0.080 Uiso calc R 1
C C16 0.0152(3) 0.5486(2) 0.1536(3) 0.1020(8) Uani d U 1
H H16A 0.0748 0.5783 0.0706 0.153 Uiso calc R 1
H H16B -0.0549 0.6151 0.1925 0.153 Uiso calc R 1
H H16C -0.0266 0.4937 0.1467 0.153 Uiso calc R 1
C C17 0.85776(19) 0.24291(15) 0.60898(19) 0.0599(4) Uani d U 1
C C18 0.8836(2) 0.21298(18) 0.7161(2) 0.0788(5) Uani d U 1
H H18 0.8210 0.2461 0.7891 0.095 Uiso calc R 1
C C19 1.0083(3) 0.1304(2) 0.7123(3) 0.1089(8) Uani d U 1
H H19 1.0291 0.1077 0.7837 0.131 Uiso calc R 1
C C20 1.0997(3) 0.0832(2) 0.6026(4) 0.1207(9) Uani d U 1
H H20 1.1815 0.0284 0.6017 0.145 Uiso calc R 1
C C21 1.0740(2) 0.1142(2) 0.4950(3) 0.1060(7) Uani d U 1
H H21 1.1378 0.0819 0.4219 0.127 Uiso calc R 1
C C22 0.95153(19) 0.19469(16) 0.4970(2) 0.0715(4) Uani d U 1
C C23 0.8948(2) 0.24142(17) 0.4004(2) 0.0695(4) Uani d U 1
C C24 0.9471(3) 0.2223(2) 0.2736(2) 0.0958(6) Uani d U 1
H H24 1.0326 0.1708 0.2377 0.115 Uiso calc R 1
C C25 0.8670(3) 0.2824(3) 0.2049(3) 0.1114(8) Uani d U 1
H H25 0.8993 0.2703 0.1215 0.134 Uiso calc R 1
C C26 0.7435(3) 0.3583(3) 0.2549(2) 0.0960(7) Uani d U 1
H H26 0.6936 0.3986 0.2049 0.115 Uiso calc R 1
C C27 0.6896(2) 0.3773(2) 0.37938(19) 0.0733(5) Uani d U 1
H H27 0.6039 0.4291 0.4138 0.088 Uiso calc R 1
C C28 0.76642(18) 0.31753(16) 0.45095(17) 0.0560(4) Uani d U 1
C C29 0.73003(17) 0.32467(15) 0.58919(16) 0.0509(3) Uani d U 1
C C30 0.70793(17) 0.45380(14) 0.60714(15) 0.0465(4) Uani d U 1
C C31 0.7869(2) 0.63316(15) 0.51523(19) 0.0626(5) Uani d U 1
H H31A 0.8750 0.6542 0.4712 0.075 Uiso calc R 1
H H31B 0.7472 0.6509 0.6010 0.075 Uiso calc R 1
C C32 0.6948(3) 0.7061(2) 0.4495(2) 0.0867(7) Uani d U 1
H H32A 0.7287 0.6815 0.3684 0.130 Uiso calc R 1
H H32B 0.6922 0.7900 0.4378 0.130 Uiso calc R 1
H H32C 0.6040 0.6939 0.4996 0.130 Uiso calc R 1
H H1 0.527(3) 0.388(3) -0.077(3) 0.122(10) Uiso d . 1
H H4 0.579(2) 0.298(2) 0.743(2) 0.091(8) Uiso d . 1
O O1 0.52845(13) 0.31946(12) -0.07732(11) 0.0584(3) Uani d U 1
O O2 0.20177(12) 0.38242(10) 0.17770(11) 0.0585(3) Uani d U 1
O O3 0.34020(13) 0.50079(11) 0.03992(13) 0.0734(4) Uani d U 1
O O4 0.60989(13) 0.28408(12) 0.66797(14) 0.0614(3) Uani d U 1
O O5 0.80687(12) 0.50511(10) 0.51884(11) 0.0586(3) Uani d U 1
O O6 0.61335(14) 0.50156(11) 0.69140(12) 0.0739(4) Uani d U 1

loop_
_atom_site_aniso_label
_atom_site_aniso_U_11
_atom_site_aniso_U_22
_atom_site_aniso_U_33
_atom_site_aniso_U_12
_atom_site_aniso_U_13
_atom_site_aniso_U_23
C1 0.0441(9) 0.0388(7) 0.0497(8) -0.0032(6) -0.0149(6) -0.0096(5)
C2 0.0655(12) 0.0545(10) 0.0754(12) -0.0043(9) -0.0362(10) -0.0155(8)
C3 0.0906(15) 0.0696(11) 0.0850(14) 0.0079(10) -0.0561(13) -0.0213(9)
C4 0.0960(16) 0.0589(10) 0.0665(13) 0.0112(10) -0.0427(11) -0.0064(9)
C5 0.0739(13) 0.0412(8) 0.0567(11) -0.0004(8) -0.0188(9) -0.0026(7)
C6 0.0466(9) 0.0366(7) 0.0478(9) -0.0037(6) -0.0094(7) -0.0058(5)
C7 0.0424(9) 0.0370(7) 0.0520(9) -0.0095(6) -0.0065(7) -0.0096(6)
C8 0.0597(11) 0.0463(9) 0.0733(12) -0.0210(8) -0.0110(8) -0.0120(8)
C9 0.0653(12) 0.0685(10) 0.0880(14) -0.0263(10) -0.0182(10) -0.0299(8)
C10 0.0676(12) 0.0801(11) 0.0750(13) -0.0190(10) -0.0303(10) -0.0246(8)
C11 0.0627(11) 0.0582(10) 0.0596(11) -0.0142(8) -0.0262(8) -0.0091(7)
C12 0.0438(9) 0.0412(7) 0.0455(8) -0.0112(6) -0.0101(6) -0.0090(5)
C13 0.0447(8) 0.0392(6) 0.0471(8) -0.0140(5) -0.0122(5) -0.0028(5)
C14 0.0477(7) 0.0367(6) 0.0560(9) -0.0114(5) -0.0235(6) -0.0029(6)
C15 0.0572(10) 0.0567(11) 0.0759(13) -0.0007(8) -0.0197(8) -0.0237(9)
C16 0.0767(15) 0.0978(17) 0.128(2) 0.0119(12) -0.0553(15) -0.0266(15)
C17 0.0570(8) 0.0355(8) 0.0857(9) -0.0206(6) -0.0269(7) 0.0023(7)
C18 0.0865(12) 0.0580(11) 0.1051(11) -0.0405(9) -0.0530(10) 0.0224(10)
C19 0.1047(17) 0.0697(16) 0.172(2) -0.0450(11) -0.0902(16) 0.0424(14)
C20 0.0772(15) 0.0547(14) 0.224(3) -0.0153(11) -0.0761(16) 0.0149(17)
C21 0.0614(11) 0.0517(13) 0.184(2) -0.0040(8) -0.0335(12) -0.0246(14)
C22 0.0512(9) 0.0392(9) 0.1112(11) -0.0152(6) -0.0157(8) -0.0156(9)
C23 0.0602(9) 0.0557(11) 0.0822(9) -0.0263(7) -0.0009(7) -0.0272(9)
C24 0.0897(15) 0.0889(17) 0.0885(11) -0.0420(12) 0.0142(9) -0.0448(12)
C25 0.139(2) 0.126(2) 0.0749(14) -0.0702(15) -0.0089(11) -0.0358(13)
C26 0.1240(17) 0.118(2) 0.0715(11) -0.0664(13) -0.0354(12) -0.0130(12)
C27 0.0772(12) 0.0880(14) 0.0701(10) -0.0399(9) -0.0281(9) -0.0122(10)
C28 0.0542(8) 0.0527(10) 0.0609(7) -0.0265(6) -0.0096(6) -0.0149(7)
C29 0.0454(7) 0.0453(7) 0.0593(7) -0.0191(5) -0.0120(6) -0.0092(6)
C30 0.0496(9) 0.0415(7) 0.0455(8) -0.0137(6) -0.0163(6) -0.0033(6)
C31 0.0719(12) 0.0414(8) 0.0713(12) -0.0217(8) -0.0223(9) -0.0044(8)
C32 0.1023(17) 0.0627(11) 0.0878(16) -0.0192(11) -0.0435(13) 0.0085(11)
O1 0.0582(7) 0.0537(8) 0.0536(7) -0.0259(6) -0.0073(5) -0.0043(5)
O2 0.0527(6) 0.0438(6) 0.0634(7) -0.0087(5) -0.0098(5) -0.0118(5)
O3 0.0660(8) 0.0384(6) 0.1036(10) -0.0173(6) -0.0248(7) -0.0025(6)
O4 0.0544(7) 0.0640(8) 0.0625(8) -0.0313(6) -0.0070(6) -0.0120(7)
O5 0.0575(7) 0.0435(6) 0.0663(7) -0.0212(5) -0.0096(5) -0.0106(5)
O6 0.0781(9) 0.0537(7) 0.0623(8) -0.0193(7) 0.0023(6) -0.0166(6)

loop_
_atom_type_symbol
_atom_type_description
_atom_type_scat_dispersion_real
_atom_type_scat_dispersion_imag
_atom_type_scat_source
C C 0.0033 0.0016 'International Tables Vol C Tables 4.2.6.8 and 6.1.1.4'
H H 0.0000 0.0000 'International Tables Vol C Tables 4.2.6.8 and 6.1.1.4'
O O 0.0106 0.0060 'International Tables Vol C Tables 4.2.6.8 and 6.1.1.4'

loop_
_geom_angle_atom_site_label_1
_geom_angle_atom_site_label_2
_geom_angle_atom_site_label_3
_geom_angle
C2 C1 C6 121.52(16)
C2 C1 C13 127.99(15)
C6 C1 C13 110.48(14)
C1 C2 C3 118.08(19)
C1 C2 H2 121.0
C3 C2 H2 121.0
C4 C3 C2 120.8(2)
C4 C3 H3 119.6
C2 C3 H3 119.6
C3 C4 C5 121.45(19)
C3 C4 H4A 119.3
C5 C4 H4A 119.3
C4 C5 C6 118.08(19)
C4 C5 H5 121.0
C6 C5 H5 121.0
C1 C6 C5 120.08(17)
C1 C6 C7 108.77(14)
C5 C6 C7 131.13(17)
C8 C7 C12 120.07(17)
C8 C7 C6 131.36(16)
C12 C7 C6 108.56(14)
C9 C8 C7 118.79(18)
C9 C8 H8 120.6
C7 C8 H8 120.6
C8 C9 C10 121.02(18)
C8 C9 H9 119.5
C10 C9 H9 119.5
C9 C10 C11 120.78(19)
C9 C10 H10 119.6
C11 C10 H10 119.6
C12 C11 C10 118.48(18)
C12 C11 H11 120.8
C10 C11 H11 120.8
C11 C12 C7 120.86(16)
C11 C12 C13 128.94(15)
C7 C12 C13 110.20(14)
O1 C13 C12 111.39(13)
O1 C13 C1 113.45(13)
C12 C13 C1 101.90(12)
O1 C13 C14 108.53(12)
C12 C13 C14 111.61(13)
C1 C13 C14 109.90(12)
O3 C14 O2 125.06(15)
O3 C14 C13 122.64(15)
O2 C14 C13 112.29(13)
O2 C15 C16 111.73(17)
O2 C15 H15A 109.3
C16 C15 H15A 109.3
O2 C15 H15B 109.3
C16 C15 H15B 109.3
H15A C15 H15B 107.9
C15 C16 H16A 109.5
C15 C16 H16B 109.5
H16A C16 H16B 109.5
C15 C16 H16C 109.5
H16A C16 H16C 109.5
H16B C16 H16C 109.5
C18 C17 C22 122.2(2)
C18 C17 C29 128.47(19)
C22 C17 C29 109.34(17)
C17 C18 C19 117.7(3)
C17 C18 H18 121.1
C19 C18 H18 121.1
C20 C19 C18 119.9(3)
C20 C19 H19 120.0
C18 C19 H19 120.0
C21 C20 C19 122.2(3)
C21 C20 H20 118.9
C19 C20 H20 118.9
C20 C21 C22 118.7(3)
C20 C21 H21 120.6
C22 C21 H21 120.6
C21 C22 C17 119.2(2)
C21 C22 C23 131.2(2)
C17 C22 C23 109.57(17)
C28 C23 C24 119.4(2)
C28 C23 C22 108.61(17)
C24 C23 C22 132.0(2)
C25 C24 C23 117.8(2)
C25 C24 H24 121.1
C23 C24 H24 121.1
C26 C25 C24 121.9(3)
C26 C25 H25 119.0
C24 C25 H25 119.0
C25 C26 C27 121.2(3)
C25 C26 H26 119.4
C27 C26 H26 119.4
C28 C27 C26 118.2(2)
C28 C27 H27 120.9
C26 C27 H27 120.9
C27 C28 C23 121.39(19)
C27 C28 C29 127.96(17)
C23 C28 C29 110.63(17)
O4 C29 C17 113.82(14)
O4 C29 C30 109.41(13)
C17 C29 C30 110.77(14)
O4 C29 C28 109.40(14)
C17 C29 C28 101.83(15)
C30 C29 C28 111.44(14)
O6 C30 O5 124.35(15)
O6 C30 C29 123.61(15)
O5 C30 C29 112.04(14)
O5 C31 C32 110.34(16)
O5 C31 H31A 109.6
C32 C31 H31A 109.6
O5 C31 H31B 109.6
C32 C31 H31B 109.6
H31A C31 H31B 108.1
C31 C32 H32A 109.5
C31 C32 H32B 109.5
H32A C32 H32B 109.5
C31 C32 H32C 109.5
H32A C32 H32C 109.5
H32B C32 H32C 109.5
C13 O1 H1 107(2)
C14 O2 C15 117.85(13)
C29 O4 H4 111.5(16)
C30 O5 C31 116.93(13)

loop_
_geom_bond_atom_site_label_1
_geom_bond_atom_site_label_2
_geom_bond_distance
C1 C2 1.378(2)
C1 C6 1.385(2)
C1 C13 1.520(2)
C2 C3 1.383(3)
C2 H2 0.9300
C3 C4 1.375(3)
C3 H3 0.9300
C4 C5 1.381(3)
C4 H4A 0.9300
C5 C6 1.391(2)
C5 H5 0.9300
C6 C7 1.468(2)
C7 C8 1.380(2)
C7 C12 1.397(2)
C8 C9 1.372(3)
C8 H8 0.9300
C9 C10 1.376(3)
C9 H9 0.9300
C10 C11 1.384(3)
C10 H10 0.9300
C11 C12 1.369(2)
C11 H11 0.9300
C12 C13 1.517(2)
C13 O1 1.4194(19)
C13 C14 1.532(2)
C14 O3 1.1981(19)
C14 O2 1.3144(19)
C15 O2 1.452(2)
C15 C16 1.468(3)
C15 H15A 0.9700
C15 H15B 0.9700
C16 H16A 0.9600
C16 H16B 0.9600
C16 H16C 0.9600
C17 C18 1.365(3)
C17 C22 1.409(3)
C17 C29 1.519(2)
C18 C19 1.407(3)
C18 H18 0.9300
C19 C20 1.379(4)
C19 H19 0.9300
C20 C21 1.368(4)
C20 H20 0.9300
C21 C22 1.384(3)
C21 H21 0.9300
C22 C23 1.456(3)
C23 C28 1.384(3)
C23 C24 1.412(3)
C24 C25 1.381(4)
C24 H24 0.9300
C25 C26 1.347(4)
C25 H25 0.9300
C26 C27 1.385(3)
C26 H26 0.9300
C27 C28 1.378(3)
C27 H27 0.9300
C28 C29 1.534(3)
C29 O4 1.4068(19)
C29 C30 1.531(2)
C30 O6 1.1911(19)
C30 O5 1.3262(19)
C31 O5 1.453(2)
C31 C32 1.482(3)
C31 H31A 0.9700
C31 H31B 0.9700
C32 H32A 0.9600
C32 H32B 0.9600
C32 H32C 0.9600
O1 H1 0.81(3)
O4 H4 0.85(2)

loop_
_geom_hbond_atom_site_label_D
_geom_hbond_atom_site_label_H
_geom_hbond_atom_site_label_A
_geom_hbond_site_symmetry_A
_geom_hbond_distance_DH
_geom_hbond_distance_HA
_geom_hbond_distance_DA
_geom_hbond_angle_DHA
_geom_hbond_publ_flag
O1 H1 O3 . 0.81(3) 2.16(3) 2.6562(19) 120(3) yes
O1 H1 O3 2_665 0.81(3) 2.53(3) 3.1901(19) 139(3) yes
O4 H4 O1 1_556 0.85(2) 2.02(2) 2.870(2) 173(2) yes
C24 H24 Cg1 2_566 0.93 3.00 3.806(3) 146 yes

loop_
_geom_torsion_atom_site_label_1
_geom_torsion_atom_site_label_2
_geom_torsion_atom_site_label_3
_geom_torsion_atom_site_label_4
_geom_torsion
_geom_torsion_publ_flag
C6 C1 C2 C3 -0.5(3) ?
C13 C1 C2 C3 179.65(17) ?
C1 C2 C3 C4 -0.7(3) ?
C2 C3 C4 C5 1.3(3) ?
C3 C4 C5 C6 -0.7(3) ?
C2 C1 C6 C5 1.2(2) ?
C13 C1 C6 C5 -178.98(14) ?
C2 C1 C6 C7 -177.50(15) ?
C13 C1 C6 C7 2.34(17) ?
C4 C5 C6 C1 -0.6(3) ?
C4 C5 C6 C7 177.77(17) ?
C1 C6 C7 C8 177.96(17) ?
C5 C6 C7 C8 -0.5(3) ?
C1 C6 C7 C12 -0.70(18) ?
C5 C6 C7 C12 -179.18(17) ?
C12 C7 C8 C9 -0.3(3) ?
C6 C7 C8 C9 -178.81(17) ?
C7 C8 C9 C10 0.2(3) ?
C8 C9 C10 C11 -0.1(3) ?
C9 C10 C11 C12 0.0(3) ?
C10 C11 C12 C7 -0.1(3) ?
C10 C11 C12 C13 -179.73(16) yes
C8 C7 C12 C11 0.2(2) ?
C6 C7 C12 C11 179.05(15) ?
C8 C7 C12 C13 179.93(14) ?
C6 C7 C12 C13 -1.23(17) ?
C11 C12 C13 O1 -56.6(2) ?
C7 C12 C13 O1 123.75(14) ?
C11 C12 C13 C1 -177.85(16) ?
C7 C12 C13 C1 2.46(16) ?
C11 C12 C13 C14 64.9(2) yes
C7 C12 C13 C14 -114.77(15) ?
C2 C1 C13 O1 57.1(2) ?
C6 C1 C13 O1 -122.76(15) ?
C2 C1 C13 C12 176.92(16) yes
C6 C1 C13 C12 -2.91(16) ?
C2 C1 C13 C14 -64.6(2) ?
C6 C1 C13 C14 115.55(15) ?
O1 C13 C14 O3 -8.4(2) ?
C12 C13 C14 O3 -131.53(17) ?
C1 C13 C14 O3 116.19(18) ?
O1 C13 C14 O2 172.52(13) ?
C12 C13 C14 O2 49.40(18) y
C1 C13 C14 O2 -62.89(17) y
C22 C17 C18 C19 -0.5(3) ?
C29 C17 C18 C19 177.13(16) y
C17 C18 C19 C20 0.3(3) ?
C18 C19 C20 C21 0.3(4) ?
C19 C20 C21 C22 -0.8(4) ?
C20 C21 C22 C17 0.6(3) ?
C20 C21 C22 C23 -178.1(2) ?
C18 C17 C22 C21 0.0(3) ?
C29 C17 C22 C21 -177.98(16) ?
C18 C17 C22 C23 179.01(16) ?
C29 C17 C22 C23 1.00(19) ?
C21 C22 C23 C28 178.4(2) ?
C17 C22 C23 C28 -0.4(2) ?
C21 C22 C23 C24 -1.7(4) ?
C17 C22 C23 C24 179.5(2) ?
C28 C23 C24 C25 0.8(3) ?
C22 C23 C24 C25 -179.1(2) ?
C23 C24 C25 C26 0.7(4) ?
C24 C25 C26 C27 -1.5(4) ?
C25 C26 C27 C28 0.7(3) ?
C26 C27 C28 C23 0.8(3) ?
C26 C27 C28 C29 179.29(18) n
C24 C23 C28 C27 -1.5(3) ?
C22 C23 C28 C27 178.42(16) ?
C24 C23 C28 C29 179.73(16) ?
C22 C23 C28 C29 -0.32(19) ?
C18 C17 C29 O4 -61.4(2) ?
C22 C17 C29 O4 116.50(16) ?
C18 C17 C29 C30 62.4(2) yes
C22 C17 C29 C30 -119.73(16) ?
C18 C17 C29 C28 -178.96(17) n
C22 C17 C29 C28 -1.11(17) ?
C27 C28 C29 O4 61.5(2) ?
C23 C28 C29 O4 -119.88(15) ?
C27 C28 C29 C17 -177.77(17) ?
C23 C28 C29 C17 0.87(17) ?
C27 C28 C29 C30 -59.6(2) y
C23 C28 C29 C30 119.00(16) ?
O4 C29 C30 O6 12.6(2) ?
C17 C29 C30 O6 -113.64(19) ?
C28 C29 C30 O6 133.75(18) ?
O4 C29 C30 O5 -167.97(14) n
C17 C29 C30 O5 65.76(18) y
C28 C29 C30 O5 -46.85(19) y
O3 C14 O2 C15 2.2(3) ?
C13 C14 O2 C15 -178.75(14) ?
C16 C15 O2 C14 79.6(2) yes
O6 C30 O5 C31 -9.2(2) ?
C29 C30 O5 C31 171.44(14) ?
C32 C31 O5 C30 -80.1(2) yes

loop_
_cod_related_entry_id
_cod_related_entry_database
_cod_related_entry_code
1 ChemSpider 208865
